data_2001701
loop_
_publ_author_name
'F\'abry, J.'
'Breczewski, T.'
'Z\'u\~niga, F. J.'
'Arnaiz, A. R.'

_publ_section_title
;
 Structure determination of K~2~ZnBr~4~ at 291 and 144 K
;
_journal_issue 5
_journal_name_full 'Acta Crystallographica Section C'
_journal_page_first 946
_journal_page_last 950
_journal_paper_doi 10.1107/S0108270192009508
_journal_volume 49
_journal_year 1993
_chemical_formula_sum 'Br4 K2 Zn'
_chemical_formula_weight 463.19
_space_group_crystal_system monoclinic
_space_group_IT_number 11
_space_group_name_Hall '-P 2yb'
_space_group_name_H-M_alt 'P 1 21/m 1'
_atom_type_scat_source 'Cromer & Mann (1968) and IntTabIV'
_cell_angle_alpha 90.
_cell_angle_beta 108.950(10)
_cell_angle_gamma 90.
_cell_formula_units_Z 2
_cell_length_a 7.200(2)
_cell_length_b 7.477(2)
_cell_length_c 9.144(3)
_cell_measurement_reflns_used 'Not given for powder diffraction'
_cell_measurement_temperature 291.0(10)
_cell_measurement_theta_max 23.75
_cell_measurement_theta_min 5
_cell_volume 465.6(2)
_diffrn_measurement_device 'Enraf-Nonius CAD-4'
_diffrn_measurement_method \w
_diffrn_reflns_av_R_equivalents 0.047
_diffrn_reflns_limit_h_max 8
_diffrn_reflns_limit_h_min -8
_diffrn_reflns_limit_k_max 8
_diffrn_reflns_limit_k_min -8
_diffrn_reflns_limit_l_max 10
_diffrn_reflns_limit_l_min -10
_diffrn_reflns_number 3393
_diffrn_reflns_theta_max 25
_diffrn_standards_decay_% '-3--5 ?'
_diffrn_standards_interval_time 60
_diffrn_standards_number 4
_exptl_absorpt_coefficient_mu 2.052
_exptl_absorpt_correction_T_max 0.0551
_exptl_absorpt_correction_T_min 0.0362
_exptl_absorpt_correction_type sphere
_exptl_crystal_colour Colourless
_exptl_crystal_density_diffrn 3.303
_exptl_crystal_size_rad 0.128(8)
_refine_diff_density_max 1.27
_refine_diff_density_min -1.05
_refine_ls_goodness_of_fit_obs 1.123
_refine_ls_number_parameters 40
_refine_ls_number_reflns 533
_refine_ls_R_factor_obs 0.0282
_refine_ls_shift/esd_max 0.01
_refine_ls_structure_factor_coef F
_refine_ls_weighting_details 'w = [\s^2^(F~o~)+(0.01|F~o~|)^2^]^-1^'
_refine_ls_weighting_scheme calc
_refine_ls_wR_factor_obs 0.0315
_reflns_number_observed 533
_reflns_number_total 881
_reflns_observed_criterion I>=3\s(I)
_cod_data_source_file al9484.cif
_cod_data_source_block structure_1_of_2
_cod_depositor_comments
;
The following automatic conversions were performed:

'_refine_ls_weighting_scheme' value '
[\s^2^(F~o~)+(0.01|F~o~|)^2^]^-1^' was changed to 'calc'. New tag
'_refine_ls_weighting_details' was created. The value of the new tag
was set to 'w = [\s^2^(F~o~)+(0.01|F~o~|)^2^]^-1^'.

Automatic conversion script
Id: cif_fix_values 3143 2015-03-26 13:38:13Z robertas 
;
_cod_original_cell_volume 465.3
_cod_original_formula_sum 'Br4 K2 Zn1'
_cod_database_code 2001701

loop_
_space_group_symop_id
_space_group_symop_operation_xyz
1 x,y,z
2 -x,y+1/2,-z
3 -x,-y,-z
4 x,-y+1/2,z

loop_
_atom_site_label
_atom_site_fract_x
_atom_site_fract_y
_atom_site_fract_z
_atom_site_U_iso_or_equiv
K(1) .7809(4) .2500 .5744(3) ?
K(2) .7043940 .2500 .0440(3) ?
Zn .2816(2) .2500 .20660(10) ?
Br(1) .1073(2) .2500 -.06560(10) ?
Br(2) .0750(2) .2500 .36350(10) ?
Br(3) .50120(10) -.00180(10) .26670(10) ?

loop_
_diffrn_radiation_type
_diffrn_radiation_wavelength
'Cu K\a radiation for powder diffraction' 1.54056
'Mo K\a radiation for single crystal' 0.71073

loop_
_geom_angle_atom_site_label_1
_geom_angle_atom_site_label_2
_geom_angle_atom_site_label_3
_geom_angle
_geom_angle_publ_flag
Br(1) Zn Br(2) 114.06(7) no
Br(1) Zn Br(3)i 108.72(5) no
Br(1) Zn Br(3)i 108.72(5) no
Br(2) Zn Br(3) 110.84(5) no
Br(2) Zn Br(3)i 110.84(5) no
Br(3) Zn Br(3)i 103.06(5) no

loop_
_geom_bond_atom_site_label_1
_geom_bond_atom_site_label_2
_geom_bond_distance
_geom_bond_publ_flag
Zn Br(1) 2.396(2) no
Zn Br(2) 2.378(2) no
Zn Br(3) 2.4050(10) no
Zn Br(3)i 2.4050(10) no
K(1) Br(1)xi 3.366(3) no
K(1) Br(2)ii 3.295(4) no
K(1) Br(2)iv 3.8720(10) no
K(1) Br(2)iii 3.8720(10) no
K(1) Br(3)v 3.406(3) no
K(1) Br(3)i 3.441(2) no
K(1) Br(3) 3.441(2) no
K(2) Br(1)ii 3.364(4) no
K(2) Br(1)vi 3.9600(10) no
K(2) Br(1)vii 3.9600(10) no
K(2) Br(1) 4.084(3) no
K(2) Br(2)ii 3.255(3) no
K(2) Br(3) 3.430(3) no
K(2) Br(3)i 3.430(3) no
K(2) Br(3)vii 3.313(2) no
K(2) Br(3)viii 3.313(2) no
Br(1) Br(2) 4.006(2) no
Br(1) Br(3) 3.9020(10) no
Br(1) Br(3)i 3.9020(10) no
Br(2) Br(3) 3.938(2) no
Br(2) Br(3)i 3.938(2) no
Br(3) Br(3)ix 3.7120(10) no
Br(3) Br(3)i 3.7650(10) no
